data_7709593
loop_
_publ_author_name
'Rungthanaphatsophon, Pokpong'
'Rath, Nigam'
'Neely, Jamie'

_publ_section_title
;
 Iron(II) Complexes Supported by Pyrazolyl-Substituted Cyclopentadienyl
 Ligands: Synthesis and Characterization
;
_journal_name_full 'Dalton Transactions'
_journal_paper_doi 10.1039/D2DT00199C
_journal_year 2022
_chemical_formula_moiety 'C44 H52 Fe N4, C4 H8 O'
_chemical_formula_sum 'C48 H60 Fe N4 O'
_chemical_formula_weight 764.85
_space_group_crystal_system monoclinic
_space_group_IT_number 14
_space_group_name_Hall '-P 2ybc'
_space_group_name_H-M_alt 'P 1 21/c 1'
_atom_sites_solution_hydrogens geom
_atom_sites_solution_primary dual
_atom_sites_solution_secondary difmap
_audit_creation_method SHELXL-2018/3
_audit_update_record
;
2022-02-15 deposited with the CCDC.	2022-02-22 downloaded from the CCDC.
;
_cell_angle_alpha 90
_cell_angle_beta 97.162(6)
_cell_angle_gamma 90
_cell_formula_units_Z 4
_cell_length_a 11.9677(19)
_cell_length_b 11.7643(17)
_cell_length_c 30.947(4)
_cell_measurement_reflns_used 8010
_cell_measurement_temperature 157(2)
_cell_measurement_theta_max 26.77
_cell_measurement_theta_min 2.44
_cell_volume 4323.1(11)
_computing_cell_refinement 'SAINT V8.34A (Bruker AXS Inc., 2013)'
_computing_data_collection 'Bruker APEX2'
_computing_data_reduction 'SAINT V8.34A (Bruker AXS Inc., 2013)'
_computing_molecular_graphics 'Bruker SHELXTL'
_computing_publication_material 'APEX3 v2018.7--RC8 (Bruker AXS, 2018)'
_computing_structure_refinement 'SHELXL-2018/3 (Sheldrick, 2018)'
_computing_structure_solution 'SHELXT-2014 (Sheldrick, 2008)'
_diffrn_ambient_temperature 157(2)
_diffrn_detector_area_resol_mean 7.41
_diffrn_measured_fraction_theta_full 0.997
_diffrn_measured_fraction_theta_max 0.997
_diffrn_measurement_device_type 'Bruker D8 VENTURE'
_diffrn_measurement_method '\w and \f scans'
_diffrn_radiation_type MoK\a
_diffrn_radiation_wavelength 0.71073
_diffrn_reflns_av_R_equivalents 0.0815
_diffrn_reflns_av_unetI/netI 0.0677
_diffrn_reflns_Laue_measured_fraction_full 0.997
_diffrn_reflns_Laue_measured_fraction_max 0.997
_diffrn_reflns_limit_h_max 13
_diffrn_reflns_limit_h_min -14
_diffrn_reflns_limit_k_max 13
_diffrn_reflns_limit_k_min -13
_diffrn_reflns_limit_l_max 36
_diffrn_reflns_limit_l_min -33
_diffrn_reflns_number 31553
_diffrn_reflns_point_group_measured_fraction_full 0.997
_diffrn_reflns_point_group_measured_fraction_max 0.997
_diffrn_reflns_theta_full 25.000
_diffrn_reflns_theta_max 25.000
_diffrn_reflns_theta_min 2.437
_diffrn_source 'microfocus sealed tube'
_exptl_absorpt_coefficient_mu 0.388
_exptl_absorpt_correction_T_max 0.9420
_exptl_absorpt_correction_T_min 0.8391
_exptl_absorpt_correction_type multi-scan
_exptl_absorpt_process_details 'SADABS V2016/2 (Bruker AXS Inc.)'
_exptl_crystal_colour yellow
_exptl_crystal_density_diffrn 1.175
_exptl_crystal_density_method 'not measured'
_exptl_crystal_description block
_exptl_crystal_F_000 1640
_exptl_crystal_size_max 0.172
_exptl_crystal_size_mid 0.118
_exptl_crystal_size_min 0.114
_refine_diff_density_max 0.651
_refine_diff_density_min -0.663
_refine_diff_density_rms 0.064
_refine_ls_extinction_method none
_refine_ls_goodness_of_fit_ref 1.048
_refine_ls_hydrogen_treatment constr
_refine_ls_matrix_type full
_refine_ls_number_parameters 537
_refine_ls_number_reflns 7579
_refine_ls_number_restraints 181
_refine_ls_restrained_S_all 1.050
_refine_ls_R_factor_all 0.0930
_refine_ls_R_factor_gt 0.0635
_refine_ls_shift/su_max 0.001
_refine_ls_shift/su_mean 0.000
_refine_ls_structure_factor_coef Fsqd
_refine_ls_weighting_details 'w=1/[\s^2^(Fo^2^)+(0.0696P)^2^+5.1506P] where P=(Fo^2^+2Fc^2^)/3'
_refine_ls_weighting_scheme calc
_refine_ls_wR_factor_gt 0.1522
_refine_ls_wR_factor_ref 0.1711
_reflns_Friedel_coverage 0.000
_reflns_number_gt 5459
_reflns_number_total 7579
_reflns_threshold_expression 'I > 2\s(I)'
_cod_data_source_file d2dt00199c2.cif
_cod_data_source_block j13719
_cod_original_cell_volume 4323.0(11)
_cod_original_sg_symbol_H-M 'P 21/c'
_cod_database_code 7709593
_shelx_shelxl_version_number 2018/3
_shelx_space_group_comment
; 
The symmetry employed for this shelxl refinement is uniquely defined 
by the following loop, which should always be used as a source of 
symmetry information in preference to the above space-group names. 
They are only intended as comments. 
;
_shelx_estimated_absorpt_t_min 0.936
_shelx_estimated_absorpt_t_max 0.957

loop_
_space_group_symop_operation_xyz
'x, y, z'
'-x, y+1/2, -z+1/2'
'-x, -y, -z'
'x, -y-1/2, z-1/2'

loop_
_atom_site_label
_atom_site_type_symbol
_atom_site_fract_x
_atom_site_fract_y
_atom_site_fract_z
_atom_site_U_iso_or_equiv
_atom_site_adp_type
_atom_site_occupancy
_atom_site_site_symmetry_order
_atom_site_calc_flag
_atom_site_refinement_flags_posn
_atom_site_refinement_flags_adp
_atom_site_refinement_flags_occupancy
_atom_site_disorder_assembly
_atom_site_disorder_group
Fe1 Fe 0.59987(4) 0.38263(4) 0.62472(2) 0.03044(17) Uani 1 1 d . . . . .
N1 N 0.5801(2) 0.5625(2) 0.64339(9) 0.0281(6) Uani 1 1 d . . . . .
N2 N 0.6767(2) 0.6271(2) 0.65108(8) 0.0238(6) Uani 1 1 d . . . . .
N3 N 0.6892(2) 0.4612(2) 0.57358(9) 0.0287(7) Uani 1 1 d . . . . .
N4 N 0.7301(2) 0.5678(2) 0.58391(8) 0.0265(6) Uani 1 1 d . . . . .
C1 C 0.7800(3) 0.4007(3) 0.66655(12) 0.0345(9) Uani 1 1 d . . . . .
C2 C 0.7683(3) 0.2929(3) 0.64555(14) 0.0427(10) Uani 1 1 d . . . . .
H2 H 0.808443 0.267535 0.622752 0.051 Uiso 1 1 calc R U . . .
C3 C 0.6865(4) 0.2307(4) 0.66461(18) 0.0606(15) Uani 1 1 d . . . . .
H3 H 0.661318 0.156163 0.656542 0.073 Uiso 1 1 calc R U . . .
C4 C 0.6488(4) 0.2965(4) 0.69722(16) 0.0591(13) Uani 1 1 d . . . . .
H4 H 0.594024 0.274277 0.715296 0.071 Uiso 1 1 calc R U . . .
C5 C 0.7054(3) 0.4015(4) 0.69894(13) 0.0433(10) Uani 1 1 d . . . . .
H5 H 0.695569 0.462292 0.718329 0.052 Uiso 1 1 calc R U . . .
C6 C 0.8506(3) 0.5005(3) 0.65368(11) 0.0273(8) Uani 1 1 d . . . . .
C7 C 0.9199(3) 0.5598(3) 0.69356(11) 0.0311(8) Uani 1 1 d . . . . .
C8 C 0.9296(3) 0.5129(3) 0.73495(12) 0.0417(10) Uani 1 1 d . . . . .
H8 H 0.886078 0.448133 0.740386 0.050 Uiso 1 1 calc R U . . .
C9 C 1.0032(4) 0.5605(4) 0.76870(14) 0.0544(12) Uani 1 1 d . . . . .
H9 H 1.009360 0.527906 0.796976 0.065 Uiso 1 1 calc R U . . .
C10 C 1.0667(4) 0.6543(4) 0.76132(15) 0.0565(13) Uani 1 1 d . . . . .
H10 H 1.116369 0.686607 0.784415 0.068 Uiso 1 1 calc R U . . .
C11 C 1.0580(3) 0.7005(4) 0.72065(14) 0.0477(11) Uani 1 1 d . . . . .
H11 H 1.101173 0.765795 0.715500 0.057 Uiso 1 1 calc R U . . .
C12 C 0.9868(3) 0.6530(3) 0.68684(13) 0.0370(9) Uani 1 1 d . . . . .
H12 H 0.983517 0.684791 0.658489 0.044 Uiso 1 1 calc R U . . .
C13 C 0.9446(3) 0.4581(3) 0.62749(12) 0.0377(9) Uani 1 1 d . . . . .
C14 C 1.0133(3) 0.3699(4) 0.64690(16) 0.0523(12) Uani 1 1 d . . . . .
H14 H 0.995884 0.336090 0.673108 0.063 Uiso 1 1 calc R U . . .
C15 C 1.1051(4) 0.3324(5) 0.6284(2) 0.0749(17) Uani 1 1 d . . . . .
H15 H 1.150960 0.273604 0.642198 0.090 Uiso 1 1 calc R U . . .
C16 C 1.1308(4) 0.3783(6) 0.5909(2) 0.087(2) Uani 1 1 d . . . . .
H16 H 1.193547 0.350528 0.578088 0.104 Uiso 1 1 calc R U . . .
C17 C 1.0661(4) 0.4656(6) 0.57097(17) 0.0806(18) Uani 1 1 d . . . . .
H17 H 1.084802 0.498195 0.544733 0.097 Uiso 1 1 calc R U . . .
C18 C 0.9724(3) 0.5058(4) 0.58971(14) 0.0541(12) Uani 1 1 d . . . . .
H18 H 0.928251 0.566064 0.576203 0.065 Uiso 1 1 calc R U . . .
C19 C 0.7722(3) 0.5952(3) 0.62898(10) 0.0249(7) Uani 1 1 d . . . . .
H19 H 0.819694 0.664928 0.628080 0.030 Uiso 1 1 calc R U . . .
C20 C 0.5042(3) 0.6171(3) 0.66412(12) 0.0327(8) Uani 1 1 d . . . . .
C21 C 0.5523(3) 0.7142(3) 0.68456(13) 0.0393(9) Uani 1 1 d . . . . .
H21 H 0.515920 0.766743 0.701485 0.047 Uiso 1 1 calc R U . . .
C22 C 0.6613(3) 0.7198(3) 0.67579(11) 0.0301(8) Uani 1 1 d . . . . .
C23 C 0.3867(3) 0.5713(3) 0.66437(15) 0.0449(10) Uani 1 1 d . . . . .
H23 H 0.373776 0.510705 0.641647 0.054 Uiso 1 1 calc R U . . .
C24 C 0.3754(5) 0.5178(5) 0.7087(2) 0.0864(19) Uani 1 1 d . . . . .
H24A H 0.430820 0.456674 0.714532 0.130 Uiso 1 1 calc R U . . .
H24B H 0.299378 0.486721 0.708495 0.130 Uiso 1 1 calc R U . . .
H24C H 0.388772 0.575892 0.731476 0.130 Uiso 1 1 calc R U . . .
C25 C 0.2976(4) 0.6625(4) 0.65415(17) 0.0624(13) Uani 1 1 d . . . . .
H25A H 0.303213 0.717951 0.677938 0.094 Uiso 1 1 calc R U . . .
H25B H 0.222739 0.627365 0.650930 0.094 Uiso 1 1 calc R U . . .
H25C H 0.309248 0.700895 0.626976 0.094 Uiso 1 1 calc R U . . .
C26 C 0.7492(3) 0.8082(3) 0.69020(12) 0.0334(8) Uani 1 1 d . . . . .
H26 H 0.815856 0.795174 0.674302 0.040 Uiso 1 1 calc R U . . .
C27 C 0.7869(4) 0.7976(3) 0.73903(12) 0.0439(10) Uani 1 1 d . . . . .
H27A H 0.721610 0.806805 0.754956 0.066 Uiso 1 1 calc R U . . .
H27B H 0.842612 0.856626 0.748147 0.066 Uiso 1 1 calc R U . . .
H27C H 0.820497 0.722518 0.745307 0.066 Uiso 1 1 calc R U . . .
C28 C 0.7029(4) 0.9279(3) 0.67918(14) 0.0463(10) Uani 1 1 d . . . . .
H28A H 0.685867 0.935782 0.647520 0.069 Uiso 1 1 calc R U . . .
H28B H 0.759324 0.984619 0.690243 0.069 Uiso 1 1 calc R U . . .
H28C H 0.634093 0.939645 0.692746 0.069 Uiso 1 1 calc R U . . .
C29 C 0.6716(3) 0.4589(3) 0.52986(11) 0.0361(9) Uani 1 1 d . . . . .
C30 C 0.6982(4) 0.5638(3) 0.51309(12) 0.0440(10) Uani 1 1 d . . . . .
H30 H 0.692245 0.583905 0.483157 0.053 Uiso 1 1 calc R U . . .
C31 C 0.7345(3) 0.6331(3) 0.54772(11) 0.0380(9) Uani 1 1 d . . . . .
C32 C 0.6302(4) 0.3523(4) 0.50589(13) 0.0579(11) Uani 1 1 d D U . . .
H32 H 0.567429 0.313273 0.518492 0.070 Uiso 1 1 calc R U . A 1
C33 C 0.7383(11) 0.2783(12) 0.5059(5) 0.0603(13) Uani 0.347(10) 1 d D U P B 1
H33A H 0.717735 0.203443 0.493478 0.091 Uiso 0.347(10) 1 calc R U P B 1
H33B H 0.774925 0.269255 0.535818 0.091 Uiso 0.347(10) 1 calc R U P B 1
H33C H 0.790334 0.315770 0.488326 0.091 Uiso 0.347(10) 1 calc R U P B 1
C33' C 0.6891(8) 0.2452(6) 0.5222(3) 0.0606(13) Uani 0.653(10) 1 d D U P B 2
H33D H 0.651502 0.179615 0.507274 0.091 Uiso 0.653(10) 1 calc R U P B 2
H33E H 0.686722 0.238255 0.553634 0.091 Uiso 0.653(10) 1 calc R U P B 2
H33F H 0.767729 0.247866 0.516373 0.091 Uiso 0.653(10) 1 calc R U P B 2
C34 C 0.6077(5) 0.3714(5) 0.45770(14) 0.0749(16) Uani 1 1 d D . . . .
H34A H 0.554275 0.434217 0.451686 0.112 Uiso 1 1 calc R U . . .
H34B H 0.575838 0.302148 0.443499 0.112 Uiso 1 1 calc R U . . .
H34C H 0.678387 0.390251 0.446401 0.112 Uiso 1 1 calc R U . . .
C35 C 0.7651(4) 0.7567(4) 0.54925(13) 0.0500(11) Uani 1 1 d . . . . .
H35 H 0.824020 0.769630 0.574659 0.060 Uiso 1 1 calc R U . . .
C36 C 0.6615(5) 0.8282(4) 0.55566(18) 0.0731(15) Uani 1 1 d . . . . .
H36A H 0.682910 0.908551 0.558354 0.110 Uiso 1 1 calc R U . . .
H36B H 0.631470 0.803567 0.582177 0.110 Uiso 1 1 calc R U . . .
H36C H 0.603835 0.818282 0.530540 0.110 Uiso 1 1 calc R U . . .
C37 C 0.8133(6) 0.7921(5) 0.50762(15) 0.0843(19) Uani 1 1 d . . . . .
H37A H 0.755697 0.781882 0.482482 0.126 Uiso 1 1 calc R U . . .
H37B H 0.878865 0.744798 0.503976 0.126 Uiso 1 1 calc R U . . .
H37C H 0.835995 0.872092 0.509782 0.126 Uiso 1 1 calc R U . . .
C38 C 0.4460(3) 0.3127(3) 0.59405(12) 0.0323(8) Uani 1 1 d D U . . .
H38A H 0.384110 0.367899 0.595480 0.039 Uiso 1 1 calc R U . C 1
H38B H 0.452309 0.297273 0.563003 0.039 Uiso 1 1 calc R U . C 1
C39 C 0.4182(4) 0.1982(3) 0.61759(15) 0.0433(18) Uani 0.732(10) 1 d DG U P D 1
C40 C 0.4402(4) 0.0939(3) 0.59933(15) 0.064(2) Uani 0.732(10) 1 d DG . P D 1
H40 H 0.470102 0.091052 0.572311 0.076 Uiso 0.732(10) 1 calc R U P D 1
C41 C 0.4185(5) -0.0063(2) 0.6206(2) 0.072(2) Uani 0.732(10) 1 d DG U P D 1
H41 H 0.433597 -0.077589 0.608119 0.087 Uiso 0.732(10) 1 calc R U P D 1
C42 C 0.3748(5) -0.0021(3) 0.6601(2) 0.087(3) Uani 0.732(10) 1 d DG U P D 1
H42 H 0.360013 -0.070613 0.674665 0.105 Uiso 0.732(10) 1 calc R U P D 1
C43 C 0.3528(4) 0.1022(4) 0.67839(15) 0.068(2) Uani 0.732(10) 1 d DG . P D 1
H43 H 0.322933 0.105005 0.705405 0.082 Uiso 0.732(10) 1 calc R U P D 1
C44 C 0.3745(4) 0.2023(3) 0.65712(15) 0.0530(18) Uani 0.732(10) 1 d DG . P D 1
H44 H 0.359437 0.273648 0.669598 0.064 Uiso 0.732(10) 1 calc R U P D 1
C39A C 0.423(2) 0.1849(7) 0.6065(8) 0.101(8) Uani 0.268(10) 1 d DG U P D 2
C40A C 0.4445(18) 0.1073(16) 0.5748(6) 0.102(7) Uani 0.268(10) 1 d DG . P D 2
H40A H 0.467841 0.133362 0.548280 0.123 Uiso 0.268(10) 1 calc R U P D 2
C41A C 0.4323(16) -0.0085(13) 0.5819(7) 0.105(7) Uani 0.268(10) 1 d DG . P D 2
H41A H 0.447338 -0.061539 0.560175 0.126 Uiso 0.268(10) 1 calc R U P D 2
C42A C 0.398(2) -0.0466(6) 0.6207(9) 0.135(9) Uani 0.268(10) 1 d DG U P D 2
H42A H 0.389831 -0.125731 0.625484 0.162 Uiso 0.268(10) 1 calc R U P D 2
C43A C 0.376(2) 0.0310(15) 0.6524(7) 0.132(12) Uani 0.268(10) 1 d DG . P D 2
H43A H 0.352826 0.004979 0.678898 0.158 Uiso 0.268(10) 1 calc R U P D 2
C44A C 0.388(2) 0.1468(12) 0.6453(7) 0.113(8) Uani 0.268(10) 1 d DG . P D 2
H44A H 0.373328 0.199882 0.667003 0.136 Uiso 0.268(10) 1 calc R U P D 2
O1S O 0.9633(4) 0.9138(4) 0.61712(15) 0.1029(9) Uani 1 1 d . U . . .
C1S C 1.0712(6) 0.8969(6) 0.6072(2) 0.1055(10) Uani 1 1 d . U . . .
H1SA H 1.076850 0.822250 0.592813 0.127 Uiso 1 1 calc R U . . .
H1SB H 1.125623 0.898326 0.634032 0.127 Uiso 1 1 calc R U . . .
C2S C 1.0966(6) 0.9924(6) 0.5767(2) 0.1062(10) Uani 1 1 d . U . . .
H2SA H 1.161302 1.038078 0.590068 0.127 Uiso 1 1 calc R U . . .
H2SB H 1.115174 0.960868 0.548794 0.127 Uiso 1 1 calc R U . . .
C3S C 0.9965(6) 1.0618(7) 0.5694(2) 0.1053(10) Uani 1 1 d . U . . .
H3SA H 0.955551 1.048073 0.540095 0.126 Uiso 1 1 calc R U . . .
H3SB H 1.015674 1.143506 0.572360 0.126 Uiso 1 1 calc R U . . .
C4S C 0.9291(6) 1.0260(6) 0.6033(2) 0.1037(10) Uani 1 1 d . U . . .
H4SA H 0.940680 1.079113 0.628281 0.124 Uiso 1 1 calc R U . . .
H4SB H 0.848171 1.026331 0.591739 0.124 Uiso 1 1 calc R U . . .

loop_
_atom_site_aniso_label
_atom_site_aniso_U_11
_atom_site_aniso_U_22
_atom_site_aniso_U_33
_atom_site_aniso_U_23
_atom_site_aniso_U_13
_atom_site_aniso_U_12
Fe1 0.0265(3) 0.0251(3) 0.0370(3) 0.0026(2) -0.0068(2) 0.0004(2)
N1 0.0245(15) 0.0275(15) 0.0321(15) 0.0008(12) 0.0027(12) -0.0011(12)
N2 0.0212(14) 0.0242(14) 0.0258(14) -0.0008(11) 0.0021(11) 0.0006(12)
N3 0.0272(15) 0.0289(15) 0.0285(15) -0.0029(12) -0.0032(12) -0.0005(12)
N4 0.0264(15) 0.0280(15) 0.0241(14) -0.0009(12) -0.0005(11) -0.0030(12)
C1 0.030(2) 0.0288(19) 0.040(2) 0.0032(15) -0.0145(16) 0.0030(15)
C2 0.038(2) 0.0257(19) 0.058(2) -0.0003(18) -0.0208(19) 0.0075(17)
C3 0.053(3) 0.030(2) 0.087(4) 0.023(2) -0.035(3) -0.007(2)
C4 0.050(3) 0.058(3) 0.065(3) 0.035(3) -0.011(2) -0.010(2)
C5 0.037(2) 0.048(2) 0.043(2) 0.0161(18) -0.0029(18) -0.0018(18)
C6 0.0233(18) 0.0281(18) 0.0289(18) -0.0063(14) -0.0027(14) 0.0021(14)
C7 0.0258(19) 0.0319(19) 0.0329(19) -0.0100(15) -0.0066(15) 0.0072(16)
C8 0.042(2) 0.042(2) 0.037(2) -0.0043(17) -0.0113(18) 0.0091(18)
C9 0.059(3) 0.060(3) 0.039(2) -0.009(2) -0.016(2) 0.017(2)
C10 0.043(3) 0.066(3) 0.054(3) -0.032(2) -0.021(2) 0.013(2)
C11 0.028(2) 0.052(3) 0.061(3) -0.026(2) -0.0037(19) 0.0011(18)
C12 0.0272(19) 0.040(2) 0.043(2) -0.0133(17) 0.0005(16) -0.0003(17)
C13 0.0259(19) 0.046(2) 0.040(2) -0.0203(18) -0.0019(16) 0.0001(17)
C14 0.032(2) 0.053(3) 0.069(3) -0.024(2) -0.007(2) 0.016(2)
C15 0.048(3) 0.074(4) 0.098(4) -0.042(3) -0.011(3) 0.025(3)
C16 0.032(3) 0.130(6) 0.096(5) -0.066(4) 0.001(3) 0.020(3)
C17 0.041(3) 0.149(6) 0.054(3) -0.026(3) 0.016(2) -0.002(3)
C18 0.033(2) 0.088(3) 0.043(2) -0.013(2) 0.0109(19) 0.008(2)
C19 0.0261(18) 0.0233(17) 0.0247(16) -0.0011(13) 0.0009(13) -0.0033(14)
C20 0.0312(19) 0.0309(19) 0.0376(19) 0.0017(16) 0.0099(15) 0.0030(16)
C21 0.039(2) 0.032(2) 0.049(2) -0.0094(17) 0.0125(18) 0.0023(17)
C22 0.033(2) 0.0223(17) 0.0349(19) -0.0008(14) 0.0044(15) 0.0025(15)
C23 0.030(2) 0.042(2) 0.066(3) -0.008(2) 0.0212(19) -0.0053(18)
C24 0.063(4) 0.080(4) 0.123(5) 0.042(4) 0.037(3) -0.011(3)
C25 0.033(2) 0.079(3) 0.077(3) 0.004(3) 0.016(2) 0.005(2)
C26 0.034(2) 0.0265(18) 0.039(2) -0.0048(15) 0.0052(16) 0.0001(16)
C27 0.049(2) 0.038(2) 0.042(2) -0.0117(18) -0.0022(18) 0.0052(19)
C28 0.052(3) 0.026(2) 0.058(3) -0.0040(18) -0.003(2) -0.0017(18)
C29 0.036(2) 0.043(2) 0.0289(19) -0.0072(16) 0.0029(16) -0.0009(17)
C30 0.057(3) 0.048(2) 0.0259(19) 0.0024(17) -0.0001(17) -0.010(2)
C31 0.044(2) 0.041(2) 0.0292(19) 0.0016(16) 0.0033(16) -0.0090(18)
C32 0.086(3) 0.043(2) 0.043(2) -0.0101(17) 0.001(2) -0.007(2)
C33 0.089(3) 0.044(2) 0.046(3) -0.011(2) -0.001(2) -0.006(2)
C33' 0.089(3) 0.043(2) 0.047(2) -0.011(2) 0.000(2) -0.006(2)
C34 0.096(4) 0.077(4) 0.049(3) -0.023(3) -0.005(3) -0.024(3)
C35 0.073(3) 0.045(2) 0.031(2) 0.0049(18) 0.001(2) -0.020(2)
C36 0.102(4) 0.042(3) 0.073(3) 0.003(2) 0.002(3) 0.000(3)
C37 0.132(5) 0.075(4) 0.048(3) 0.005(3) 0.022(3) -0.052(4)
C38 0.0147(16) 0.0290(18) 0.050(2) -0.0075(16) -0.0078(15) -0.0050(14)
C39 0.018(3) 0.031(3) 0.075(4) -0.013(3) -0.014(3) 0.001(2)
C40 0.048(4) 0.041(4) 0.098(6) -0.028(4) -0.006(4) 0.001(3)
C41 0.061(4) 0.031(3) 0.120(6) -0.008(4) -0.010(4) 0.004(3)
C42 0.059(5) 0.065(5) 0.132(6) 0.023(5) -0.009(4) 0.003(4)
C43 0.058(4) 0.055(4) 0.093(6) 0.026(4) 0.013(4) 0.002(3)
C44 0.039(4) 0.050(4) 0.069(4) 0.006(3) 0.004(3) 0.001(3)
C39A 0.093(12) 0.106(9) 0.103(10) -0.006(7) 0.004(8) -0.008(8)
C40A 0.089(16) 0.110(9) 0.100(11) -0.013(8) -0.021(10) 0.002(9)
C41A 0.073(13) 0.108(9) 0.124(11) -0.010(8) -0.024(9) 0.003(10)
C42A 0.133(13) 0.122(10) 0.148(11) 0.003(7) 0.007(9) -0.001(8)
C43A 0.13(3) 0.118(10) 0.152(13) 0.006(9) 0.030(17) -0.021(12)
C44A 0.11(2) 0.119(10) 0.114(11) 0.002(10) 0.011(11) -0.021(13)
O1S 0.090(2) 0.114(2) 0.105(2) 0.0336(17) 0.0158(17) -0.0131(18)
C1S 0.093(2) 0.117(2) 0.108(2) 0.0339(18) 0.0156(18) -0.0120(19)
C2S 0.094(2) 0.118(2) 0.108(2) 0.0339(18) 0.0157(18) -0.0126(19)
C3S 0.094(2) 0.116(2) 0.107(2) 0.0330(18) 0.0150(18) -0.0128(19)
C4S 0.092(2) 0.114(2) 0.105(2) 0.0332(18) 0.0150(17) -0.0126(19)

loop_
_atom_type_symbol
_atom_type_description
_atom_type_scat_dispersion_real
_atom_type_scat_dispersion_imag
_atom_type_scat_source
C C 0.0033 0.0016 'International Tables Vol C Tables 4.2.6.8 and 6.1.1.4'
H H 0.0000 0.0000 'International Tables Vol C Tables 4.2.6.8 and 6.1.1.4'
Fe Fe 0.3463 0.8444 'International Tables Vol C Tables 4.2.6.8 and 6.1.1.4'
N N 0.0061 0.0033 'International Tables Vol C Tables 4.2.6.8 and 6.1.1.4'
O O 0.0106 0.0060 'International Tables Vol C Tables 4.2.6.8 and 6.1.1.4'

loop_
_geom_angle_atom_site_label_1
_geom_angle_atom_site_label_2
_geom_angle_atom_site_label_3
_geom_angle
_geom_angle_site_symmetry_1
_geom_angle_site_symmetry_3
_geom_angle_publ_flag
C38 Fe1 N1 111.77(12) . . ?
C38 Fe1 N3 108.06(13) . . ?
N1 Fe1 N3 82.24(10) . . ?
C38 Fe1 C2 128.91(13) . . ?
N1 Fe1 C2 119.00(12) . . ?
N3 Fe1 C2 84.68(14) . . ?
C38 Fe1 C3 103.98(14) . . ?
N1 Fe1 C3 130.34(15) . . ?
N3 Fe1 C3 118.24(16) . . ?
C2 Fe1 C3 35.40(16) . . ?
C38 Fe1 C1 161.94(13) . . ?
N1 Fe1 C1 83.79(11) . . ?
N3 Fe1 C1 82.32(12) . . ?
C2 Fe1 C1 35.38(12) . . ?
C3 Fe1 C1 58.00(13) . . ?
C38 Fe1 C4 109.93(15) . . ?
N1 Fe1 C4 100.15(15) . . ?
N3 Fe1 C4 137.68(13) . . ?
C2 Fe1 C4 56.96(17) . . ?
C3 Fe1 C4 33.53(17) . . ?
C1 Fe1 C4 56.34(14) . . ?
C38 Fe1 C5 139.19(14) . . ?
N1 Fe1 C5 74.48(12) . . ?
N3 Fe1 C5 112.75(12) . . ?
C2 Fe1 C5 56.98(15) . . ?
C3 Fe1 C5 56.01(16) . . ?
C1 Fe1 C5 33.88(13) . . ?
C4 Fe1 C5 32.99(14) . . ?
C20 N1 N2 104.9(3) . . ?
C20 N1 Fe1 133.2(2) . . ?
N2 N1 Fe1 117.2(2) . . ?
C22 N2 N1 111.7(3) . . ?
C22 N2 C19 130.0(3) . . ?
N1 N2 C19 117.9(2) . . ?
C29 N3 N4 105.1(3) . . ?
C29 N3 Fe1 132.9(2) . . ?
N4 N3 Fe1 113.9(2) . . ?
C31 N4 N3 111.9(3) . . ?
C31 N4 C19 128.0(3) . . ?
N3 N4 C19 119.8(3) . . ?
C5 C1 C2 107.0(4) . . ?
C5 C1 C6 126.5(3) . . ?
C2 C1 C6 126.3(4) . . ?
C5 C1 Fe1 77.2(2) . . ?
C2 C1 Fe1 68.99(19) . . ?
C6 C1 Fe1 114.8(2) . . ?
C3 C2 C1 107.8(4) . . ?
C3 C2 Fe1 74.0(2) . . ?
C1 C2 Fe1 75.6(2) . . ?
C3 C2 H2 126.1 . . ?
C1 C2 H2 126.1 . . ?
Fe1 C2 H2 116.4 . . ?
C4 C3 C2 108.6(4) . . ?
C4 C3 Fe1 78.2(2) . . ?
C2 C3 Fe1 70.6(2) . . ?
C4 C3 H3 125.7 . . ?
C2 C3 H3 125.7 . . ?
Fe1 C3 H3 117.4 . . ?
C3 C4 C5 108.6(4) . . ?
C3 C4 Fe1 68.3(2) . . ?
C5 C4 Fe1 74.5(2) . . ?
C3 C4 H4 125.7 . . ?
C5 C4 H4 125.7 . . ?
Fe1 C4 H4 123.1 . . ?
C4 C5 C1 108.0(4) . . ?
C4 C5 Fe1 72.5(2) . . ?
C1 C5 Fe1 68.9(2) . . ?
C4 C5 H5 126.0 . . ?
C1 C5 H5 126.0 . . ?
Fe1 C5 H5 124.1 . . ?
C1 C6 C13 110.5(3) . . ?
C1 C6 C7 113.2(3) . . ?
C13 C6 C7 102.0(3) . . ?
C1 C6 C19 110.6(3) . . ?
C13 C6 C19 113.4(3) . . ?
C7 C6 C19 106.8(3) . . ?
C8 C7 C12 118.0(3) . . ?
C8 C7 C6 121.8(3) . . ?
C12 C7 C6 119.6(3) . . ?
C7 C8 C9 120.3(4) . . ?
C7 C8 H8 119.9 . . ?
C9 C8 H8 119.9 . . ?
C10 C9 C8 120.5(4) . . ?
C10 C9 H9 119.7 . . ?
C8 C9 H9 119.7 . . ?
C11 C10 C9 119.6(4) . . ?
C11 C10 H10 120.2 . . ?
C9 C10 H10 120.2 . . ?
C10 C11 C12 120.4(4) . . ?
C10 C11 H11 119.8 . . ?
C12 C11 H11 119.8 . . ?
C11 C12 C7 121.2(4) . . ?
C11 C12 H12 119.4 . . ?
C7 C12 H12 119.4 . . ?
C18 C13 C14 118.1(4) . . ?
C18 C13 C6 125.7(4) . . ?
C14 C13 C6 115.9(4) . . ?
C15 C14 C13 120.9(5) . . ?
C15 C14 H14 119.5 . . ?
C13 C14 H14 119.5 . . ?
C16 C15 C14 120.6(5) . . ?
C16 C15 H15 119.7 . . ?
C14 C15 H15 119.7 . . ?
C15 C16 C17 120.3(5) . . ?
C15 C16 H16 119.8 . . ?
C17 C16 H16 119.8 . . ?
C16 C17 C18 119.8(6) . . ?
C16 C17 H17 120.1 . . ?
C18 C17 H17 120.1 . . ?
C13 C18 C17 120.3(5) . . ?
C13 C18 H18 119.9 . . ?
C17 C18 H18 119.9 . . ?
N2 C19 N4 108.0(3) . . ?
N2 C19 C6 114.0(3) . . ?
N4 C19 C6 114.6(3) . . ?
N2 C19 H19 106.5 . . ?
N4 C19 H19 106.5 . . ?
C6 C19 H19 106.5 . . ?
N1 C20 C21 110.1(3) . . ?
N1 C20 C23 121.3(3) . . ?
C21 C20 C23 128.5(3) . . ?
C22 C21 C20 107.4(3) . . ?
C22 C21 H21 126.3 . . ?
C20 C21 H21 126.3 . . ?
N2 C22 C21 105.9(3) . . ?
N2 C22 C26 125.6(3) . . ?
C21 C22 C26 128.6(3) . . ?
C20 C23 C25 112.2(3) . . ?
C20 C23 C24 109.8(4) . . ?
C25 C23 C24 109.8(4) . . ?
C20 C23 H23 108.3 . . ?
C25 C23 H23 108.3 . . ?
C24 C23 H23 108.3 . . ?
C23 C24 H24A 109.5 . . ?
C23 C24 H24B 109.5 . . ?
H24A C24 H24B 109.5 . . ?
C23 C24 H24C 109.5 . . ?
H24A C24 H24C 109.5 . . ?
H24B C24 H24C 109.5 . . ?
C23 C25 H25A 109.5 . . ?
C23 C25 H25B 109.5 . . ?
H25A C25 H25B 109.5 . . ?
C23 C25 H25C 109.5 . . ?
H25A C25 H25C 109.5 . . ?
H25B C25 H25C 109.5 . . ?
C22 C26 C27 110.2(3) . . ?
C22 C26 C28 110.4(3) . . ?
C27 C26 C28 110.4(3) . . ?
C22 C26 H26 108.6 . . ?
C27 C26 H26 108.6 . . ?
C28 C26 H26 108.6 . . ?
C26 C27 H27A 109.5 . . ?
C26 C27 H27B 109.5 . . ?
H27A C27 H27B 109.5 . . ?
C26 C27 H27C 109.5 . . ?
H27A C27 H27C 109.5 . . ?
H27B C27 H27C 109.5 . . ?
C26 C28 H28A 109.5 . . ?
C26 C28 H28B 109.5 . . ?
H28A C28 H28B 109.5 . . ?
C26 C28 H28C 109.5 . . ?
H28A C28 H28C 109.5 . . ?
H28B C28 H28C 109.5 . . ?
N3 C29 C30 110.1(3) . . ?
N3 C29 C32 120.8(3) . . ?
C30 C29 C32 129.1(3) . . ?
C31 C30 C29 107.5(3) . . ?
C31 C30 H30 126.3 . . ?
C29 C30 H30 126.3 . . ?
N4 C31 C30 105.4(3) . . ?
N4 C31 C35 123.7(3) . . ?
C30 C31 C35 130.7(3) . . ?
C34 C32 C33' 118.6(5) . . ?
C34 C32 C29 111.9(4) . . ?
C33' C32 C29 114.8(4) . . ?
C34 C32 C33 97.4(7) . . ?
C29 C32 C33 104.0(6) . . ?
C34 C32 H32 114.0 . . ?
C29 C32 H32 114.0 . . ?
C33 C32 H32 114.0 . . ?
C32 C33 H33A 109.5 . . ?
C32 C33 H33B 109.5 . . ?
H33A C33 H33B 109.5 . . ?
C32 C33 H33C 109.5 . . ?
H33A C33 H33C 109.5 . . ?
H33B C33 H33C 109.5 . . ?
C32 C33' H33D 109.5 . . ?
C32 C33' H33E 109.5 . . ?
H33D C33' H33E 109.5 . . ?
C32 C33' H33F 109.5 . . ?
H33D C33' H33F 109.5 . . ?
H33E C33' H33F 109.5 . . ?
C32 C34 H34A 109.5 . . ?
C32 C34 H34B 109.5 . . ?
H34A C34 H34B 109.5 . . ?
C32 C34 H34C 109.5 . . ?
H34A C34 H34C 109.5 . . ?
H34B C34 H34C 109.5 . . ?
C31 C35 C36 109.8(4) . . ?
C31 C35 C37 110.6(4) . . ?
C36 C35 C37 110.8(4) . . ?
C31 C35 H35 108.5 . . ?
C36 C35 H35 108.5 . . ?
C37 C35 H35 108.5 . . ?
C35 C36 H36A 109.5 . . ?
C35 C36 H36B 109.5 . . ?
H36A C36 H36B 109.5 . . ?
C35 C36 H36C 109.5 . . ?
H36A C36 H36C 109.5 . . ?
H36B C36 H36C 109.5 . . ?
C35 C37 H37A 109.5 . . ?
C35 C37 H37B 109.5 . . ?
H37A C37 H37B 109.5 . . ?
C35 C37 H37C 109.5 . . ?
H37A C37 H37C 109.5 . . ?
H37B C37 H37C 109.5 . . ?
C39A C38 Fe1 115.3(10) . . ?
C39 C38 Fe1 110.0(3) . . ?
C39 C38 H38A 109.7 . . ?
Fe1 C38 H38A 109.7 . . ?
C39 C38 H38B 109.7 . . ?
Fe1 C38 H38B 109.7 . . ?
H38A C38 H38B 108.2 . . ?
C40 C39 C44 120.0 . . ?
C40 C39 C38 120.1(3) . . ?
C44 C39 C38 119.9(3) . . ?
C39 C40 C41 120.0 . . ?
C39 C40 H40 120.0 . . ?
C41 C40 H40 120.0 . . ?
C40 C41 C42 120.0 . . ?
C40 C41 H41 120.0 . . ?
C42 C41 H41 120.0 . . ?
C43 C42 C41 120.0 . . ?
C43 C42 H42 120.0 . . ?
C41 C42 H42 120.0 . . ?
C42 C43 C44 120.0 . . ?
C42 C43 H43 120.0 . . ?
C44 C43 H43 120.0 . . ?
C43 C44 C39 120.0 . . ?
C43 C44 H44 120.0 . . ?
C39 C44 H44 120.0 . . ?
C40A C39A C44A 120.0 . . ?
C40A C39A C38 113.3(15) . . ?
C44A C39A C38 126.6(15) . . ?
C41A C40A C39A 120.0 . . ?
C41A C40A H40A 120.0 . . ?
C39A C40A H40A 120.0 . . ?
C42A C41A C40A 120.0 . . ?
C42A C41A H41A 120.0 . . ?
C40A C41A H41A 120.0 . . ?
C43A C42A C41A 120.0 . . ?
C43A C42A H42A 120.0 . . ?
C41A C42A H42A 120.0 . . ?
C44A C43A C42A 120.0 . . ?
C44A C43A H43A 120.0 . . ?
C42A C43A H43A 120.0 . . ?
C43A C44A C39A 120.0 . . ?
C43A C44A H44A 120.0 . . ?
C39A C44A H44A 120.0 . . ?
C1S O1S C4S 107.9(5) . . ?
O1S C1S C2S 107.3(6) . . ?
O1S C1S H1SA 110.3 . . ?
C2S C1S H1SA 110.3 . . ?
O1S C1S H1SB 110.3 . . ?
C2S C1S H1SB 110.3 . . ?
H1SA C1S H1SB 108.5 . . ?
C3S C2S C1S 106.7(6) . . ?
C3S C2S H2SA 110.4 . . ?
C1S C2S H2SA 110.4 . . ?
C3S C2S H2SB 110.4 . . ?
C1S C2S H2SB 110.4 . . ?
H2SA C2S H2SB 108.6 . . ?
C2S C3S C4S 104.3(6) . . ?
C2S C3S H3SA 110.9 . . ?
C4S C3S H3SA 110.9 . . ?
C2S C3S H3SB 110.9 . . ?
C4S C3S H3SB 110.9 . . ?
H3SA C3S H3SB 108.9 . . ?
O1S C4S C3S 108.5(6) . . ?
O1S C4S H4SA 110.0 . . ?
C3S C4S H4SA 110.0 . . ?
O1S C4S H4SB 110.0 . . ?
C3S C4S H4SB 110.0 . . ?
H4SA C4S H4SB 108.4 . . ?

loop_
_geom_bond_atom_site_label_1
_geom_bond_atom_site_label_2
_geom_bond_distance
_geom_bond_site_symmetry_2
_geom_bond_publ_flag
Fe1 C38 2.130(3) . ?
Fe1 N1 2.214(3) . ?
Fe1 N3 2.219(3) . ?
Fe1 C2 2.295(4) . ?
Fe1 C3 2.340(4) . ?
Fe1 C1 2.382(3) . ?
Fe1 C4 2.465(4) . ?
Fe1 C5 2.490(4) . ?
N1 C20 1.339(4) . ?
N1 N2 1.380(4) . ?
N2 C22 1.358(4) . ?
N2 C19 1.452(4) . ?
N3 C29 1.343(4) . ?
N3 N4 1.370(4) . ?
N4 C31 1.364(4) . ?
N4 C19 1.459(4) . ?
C1 C5 1.423(6) . ?
C1 C2 1.424(5) . ?
C1 C6 1.527(5) . ?
C2 C3 1.410(6) . ?
C2 H2 0.9500 . ?
C3 C4 1.391(7) . ?
C3 H3 0.9500 . ?
C4 C5 1.407(6) . ?
C4 H4 0.9500 . ?
C5 H5 0.9500 . ?
C6 C13 1.548(5) . ?
C6 C7 1.563(4) . ?
C6 C19 1.590(4) . ?
C7 C8 1.386(5) . ?
C7 C12 1.389(5) . ?
C8 C9 1.397(5) . ?
C8 H8 0.9500 . ?
C9 C10 1.375(7) . ?
C9 H9 0.9500 . ?
C10 C11 1.363(7) . ?
C10 H10 0.9500 . ?
C11 C12 1.382(5) . ?
C11 H11 0.9500 . ?
C12 H12 0.9500 . ?
C13 C18 1.374(6) . ?
C13 C14 1.411(6) . ?
C14 C15 1.372(7) . ?
C14 H14 0.9500 . ?
C15 C16 1.351(9) . ?
C15 H15 0.9500 . ?
C16 C17 1.383(9) . ?
C16 H16 0.9500 . ?
C17 C18 1.406(6) . ?
C17 H17 0.9500 . ?
C18 H18 0.9500 . ?
C19 H19 1.0000 . ?
C20 C21 1.394(5) . ?
C20 C23 1.507(5) . ?
C21 C22 1.367(5) . ?
C21 H21 0.9500 . ?
C22 C26 1.507(5) . ?
C23 C25 1.518(6) . ?
C23 C24 1.531(7) . ?
C23 H23 1.0000 . ?
C24 H24A 0.9800 . ?
C24 H24B 0.9800 . ?
C24 H24C 0.9800 . ?
C25 H25A 0.9800 . ?
C25 H25B 0.9800 . ?
C25 H25C 0.9800 . ?
C26 C27 1.527(5) . ?
C26 C28 1.535(5) . ?
C26 H26 1.0000 . ?
C27 H27A 0.9800 . ?
C27 H27B 0.9800 . ?
C27 H27C 0.9800 . ?
C28 H28A 0.9800 . ?
C28 H28B 0.9800 . ?
C28 H28C 0.9800 . ?
C29 C30 1.391(5) . ?
C29 C32 1.508(5) . ?
C30 C31 1.373(5) . ?
C30 H30 0.9500 . ?
C31 C35 1.500(5) . ?
C32 C34 1.499(5) . ?
C32 C33' 1.501(7) . ?
C32 C33 1.561(9) . ?
C32 H32 1.0000 . ?
C33 H33A 0.9800 . ?
C33 H33B 0.9800 . ?
C33 H33C 0.9800 . ?
C33' H33D 0.9800 . ?
C33' H33E 0.9800 . ?
C33' H33F 0.9800 . ?
C34 H34A 0.9800 . ?
C34 H34B 0.9800 . ?
C34 H34C 0.9800 . ?
C35 C36 1.531(7) . ?
C35 C37 1.533(6) . ?
C35 H35 1.0000 . ?
C36 H36A 0.9800 . ?
C36 H36B 0.9800 . ?
C36 H36C 0.9800 . ?
C37 H37A 0.9800 . ?
C37 H37B 0.9800 . ?
C37 H37C 0.9800 . ?
C38 C39A 1.585(5) . ?
C38 C39 1.586(4) . ?
C38 H38A 0.9900 . ?
C38 H38B 0.9900 . ?
C39 C40 1.3900 . ?
C39 C44 1.3900 . ?
C40 C41 1.3900 . ?
C40 H40 0.9500 . ?
C41 C42 1.3900 . ?
C41 H41 0.9500 . ?
C42 C43 1.3900 . ?
C42 H42 0.9500 . ?
C43 C44 1.3900 . ?
C43 H43 0.9500 . ?
C44 H44 0.9500 . ?
C39A C40A 1.3900 . ?
C39A C44A 1.3900 . ?
C40A C41A 1.3900 . ?
C40A H40A 0.9500 . ?
C41A C42A 1.3900 . ?
C41A H41A 0.9500 . ?
C42A C43A 1.3900 . ?
C42A H42A 0.9500 . ?
C43A C44A 1.3900 . ?
C43A H43A 0.9500 . ?
C44A H44A 0.9500 . ?
O1S C1S 1.379(8) . ?
O1S C4S 1.431(8) . ?
C1S C2S 1.522(8) . ?
C1S H1SA 0.9900 . ?
C1S H1SB 0.9900 . ?
C2S C3S 1.444(9) . ?
C2S H2SA 0.9900 . ?
C2S H2SB 0.9900 . ?
C3S C4S 1.462(9) . ?
C3S H3SA 0.9900 . ?
C3S H3SB 0.9900 . ?
C4S H4SA 0.9900 . ?
C4S H4SB 0.9900 . ?

loop_
_geom_hbond_atom_site_label_D
_geom_hbond_atom_site_label_H
_geom_hbond_atom_site_label_A
_geom_hbond_distance_DH
_geom_hbond_distance_HA
_geom_hbond_distance_DA
_geom_hbond_angle_DHA
_geom_hbond_site_symmetry_A
_geom_hbond_publ_flag
C35 H35 O1S 1.00 2.61 3.494(6) 146.8 . yes

loop_
_geom_torsion_atom_site_label_1
_geom_torsion_atom_site_label_2
_geom_torsion_atom_site_label_3
_geom_torsion_atom_site_label_4
_geom_torsion
_geom_torsion_site_symmetry_1
_geom_torsion_site_symmetry_2
_geom_torsion_site_symmetry_3
_geom_torsion_site_symmetry_4
_geom_torsion_publ_flag
C20 N1 N2 C22 -0.3(3) . . . . ?
Fe1 N1 N2 C22 -159.1(2) . . . . ?
C20 N1 N2 C19 -174.1(3) . . . . ?
Fe1 N1 N2 C19 27.1(3) . . . . ?
C29 N3 N4 C31 2.2(4) . . . . ?
Fe1 N3 N4 C31 -150.7(2) . . . . ?
C29 N3 N4 C19 -172.2(3) . . . . ?
Fe1 N3 N4 C19 34.9(3) . . . . ?
C5 C1 C2 C3 0.9(4) . . . . ?
C6 C1 C2 C3 -173.6(3) . . . . ?
Fe1 C1 C2 C3 -67.6(2) . . . . ?
C5 C1 C2 Fe1 68.6(2) . . . . ?
C6 C1 C2 Fe1 -106.0(3) . . . . ?
C1 C2 C3 C4 -0.9(4) . . . . ?
Fe1 C2 C3 C4 -69.6(3) . . . . ?
C1 C2 C3 Fe1 68.7(2) . . . . ?
C2 C3 C4 C5 0.5(5) . . . . ?
Fe1 C3 C4 C5 -64.0(3) . . . . ?
C2 C3 C4 Fe1 64.6(3) . . . . ?
C3 C4 C5 C1 0.0(4) . . . . ?
Fe1 C4 C5 C1 -60.1(2) . . . . ?
C3 C4 C5 Fe1 60.1(3) . . . . ?
C2 C1 C5 C4 -0.6(4) . . . . ?
C6 C1 C5 C4 173.9(3) . . . . ?
Fe1 C1 C5 C4 62.4(3) . . . . ?
C2 C1 C5 Fe1 -63.0(2) . . . . ?
C6 C1 C5 Fe1 111.5(3) . . . . ?
C5 C1 C6 C13 163.7(3) . . . . ?
C2 C1 C6 C13 -22.8(4) . . . . ?
Fe1 C1 C6 C13 -104.1(3) . . . . ?
C5 C1 C6 C7 50.0(4) . . . . ?
C2 C1 C6 C7 -136.5(3) . . . . ?
Fe1 C1 C6 C7 142.2(2) . . . . ?
C5 C1 C6 C19 -69.8(4) . . . . ?
C2 C1 C6 C19 103.7(4) . . . . ?
Fe1 C1 C6 C19 22.4(3) . . . . ?
C1 C6 C7 C8 10.3(5) . . . . ?
C13 C6 C7 C8 -108.5(4) . . . . ?
C19 C6 C7 C8 132.3(3) . . . . ?
C1 C6 C7 C12 -179.1(3) . . . . ?
C13 C6 C7 C12 62.2(4) . . . . ?
C19 C6 C7 C12 -57.1(4) . . . . ?
C12 C7 C8 C9 1.3(6) . . . . ?
C6 C7 C8 C9 172.1(3) . . . . ?
C7 C8 C9 C10 0.0(6) . . . . ?
C8 C9 C10 C11 -0.3(7) . . . . ?
C9 C10 C11 C12 -0.7(6) . . . . ?
C10 C11 C12 C7 2.0(6) . . . . ?
C8 C7 C12 C11 -2.3(5) . . . . ?
C6 C7 C12 C11 -173.3(3) . . . . ?
C1 C6 C13 C18 134.3(4) . . . . ?
C7 C6 C13 C18 -105.1(4) . . . . ?
C19 C6 C13 C18 9.4(5) . . . . ?
C1 C6 C13 C14 -52.1(4) . . . . ?
C7 C6 C13 C14 68.5(4) . . . . ?
C19 C6 C13 C14 -177.0(3) . . . . ?
C18 C13 C14 C15 -0.3(6) . . . . ?
C6 C13 C14 C15 -174.4(4) . . . . ?
C13 C14 C15 C16 -0.8(7) . . . . ?
C14 C15 C16 C17 1.3(8) . . . . ?
C15 C16 C17 C18 -0.7(8) . . . . ?
C14 C13 C18 C17 1.0(6) . . . . ?
C6 C13 C18 C17 174.4(4) . . . . ?
C16 C17 C18 C13 -0.5(8) . . . . ?
C22 N2 C19 N4 -129.4(3) . . . . ?
N1 N2 C19 N4 43.0(3) . . . . ?
C22 N2 C19 C6 102.0(4) . . . . ?
N1 N2 C19 C6 -85.6(3) . . . . ?
C31 N4 C19 N2 102.6(4) . . . . ?
N3 N4 C19 N2 -84.0(3) . . . . ?
C31 N4 C19 C6 -129.1(4) . . . . ?
N3 N4 C19 C6 44.2(4) . . . . ?
C1 C6 C19 N2 49.1(4) . . . . ?
C13 C6 C19 N2 173.9(3) . . . . ?
C7 C6 C19 N2 -74.5(3) . . . . ?
C1 C6 C19 N4 -76.1(4) . . . . ?
C13 C6 C19 N4 48.7(4) . . . . ?
C7 C6 C19 N4 160.3(3) . . . . ?
N2 N1 C20 C21 -0.1(4) . . . . ?
Fe1 N1 C20 C21 153.8(3) . . . . ?
N2 N1 C20 C23 -178.6(3) . . . . ?
Fe1 N1 C20 C23 -24.7(5) . . . . ?
N1 C20 C21 C22 0.5(4) . . . . ?
C23 C20 C21 C22 178.8(4) . . . . ?
N1 N2 C22 C21 0.6(4) . . . . ?
C19 N2 C22 C21 173.4(3) . . . . ?
N1 N2 C22 C26 -179.9(3) . . . . ?
C19 N2 C22 C26 -7.1(5) . . . . ?
C20 C21 C22 N2 -0.6(4) . . . . ?
C20 C21 C22 C26 179.9(3) . . . . ?
N1 C20 C23 C25 -133.4(4) . . . . ?
C21 C20 C23 C25 48.5(6) . . . . ?
N1 C20 C23 C24 104.2(4) . . . . ?
C21 C20 C23 C24 -74.0(5) . . . . ?
N2 C22 C26 C27 -108.8(4) . . . . ?
C21 C22 C26 C27 70.5(5) . . . . ?
N2 C22 C26 C28 129.0(4) . . . . ?
C21 C22 C26 C28 -51.7(5) . . . . ?
N4 N3 C29 C30 -1.6(4) . . . . ?
Fe1 N3 C29 C30 143.7(3) . . . . ?
N4 N3 C29 C32 177.7(4) . . . . ?
Fe1 N3 C29 C32 -37.0(5) . . . . ?
N3 C29 C30 C31 0.5(5) . . . . ?
C32 C29 C30 C31 -178.7(4) . . . . ?
N3 N4 C31 C30 -1.8(4) . . . . ?
C19 N4 C31 C30 171.9(3) . . . . ?
N3 N4 C31 C35 173.9(4) . . . . ?
C19 N4 C31 C35 -12.3(6) . . . . ?
C29 C30 C31 N4 0.8(5) . . . . ?
C29 C30 C31 C35 -174.6(4) . . . . ?
N3 C29 C32 C34 175.5(4) . . . . ?
C30 C29 C32 C34 -5.3(7) . . . . ?
N3 C29 C32 C33' -45.5(7) . . . . ?
C30 C29 C32 C33' 133.6(6) . . . . ?
N3 C29 C32 C33 -80.4(8) . . . . ?
C30 C29 C32 C33 98.7(8) . . . . ?
N4 C31 C35 C36 -82.7(5) . . . . ?
C30 C31 C35 C36 91.9(6) . . . . ?
N4 C31 C35 C37 154.7(4) . . . . ?
C30 C31 C35 C37 -30.7(7) . . . . ?
Fe1 C38 C39 C40 -100.9(3) . . . . ?
Fe1 C38 C39 C44 77.5(3) . . . . ?
C44 C39 C40 C41 0.0 . . . . ?
C38 C39 C40 C41 178.3(4) . . . . ?
C39 C40 C41 C42 0.0 . . . . ?
C40 C41 C42 C43 0.0 . . . . ?
C41 C42 C43 C44 0.0 . . . . ?
C42 C43 C44 C39 0.0 . . . . ?
C40 C39 C44 C43 0.0 . . . . ?
C38 C39 C44 C43 -178.3(4) . . . . ?
Fe1 C38 C39A C40A -101.8(11) . . . . ?
Fe1 C38 C39A C44A 75.3(17) . . . . ?
C44A C39A C40A C41A 0.0 . . . . ?
C38 C39A C40A C41A 177(2) . . . . ?
C39A C40A C41A C42A 0.0 . . . . ?
C40A C41A C42A C43A 0.0 . . . . ?
C41A C42A C43A C44A 0.0 . . . . ?
C42A C43A C44A C39A 0.0 . . . . ?
C40A C39A C44A C43A 0.0 . . . . ?
C38 C39A C44A C43A -177(2) . . . . ?
C4S O1S C1S C2S -13.0(8) . . . . ?
O1S C1S C2S C3S -1.2(9) . . . . ?
C1S C2S C3S C4S 14.4(9) . . . . ?
C1S O1S C4S C3S 22.9(8) . . . . ?
C2S C3S C4S O1S -22.9(8) . . . . ?
